data_4023536
loop_
_publ_author_name
'Gerald Schwab'
'Daniel Stern'
'Dietmar Stalke'

_publ_contact_author 'Prof. Dr. Dietmar Stalke'
_publ_contact_author_email dstalke@chemie.uni-goettingen.de
_publ_section_title
;
 Structural and Variable-Temperature NMR Studies of
 9-Diisopropylphosphanylanthracenes and
 9,10-Bis(diisopropylphosphanyl)anthracenes
 and Their Oxidation Products
;
_journal_name_full 'Journal of Organic Chemistry'
_journal_page_first 5242
_journal_page_last 5247
_journal_paper_doi 10.1021/jo800294e
_journal_volume 73
_journal_year 2008
_chemical_formula_sum 'C26 H36 P2'
_chemical_formula_weight 410.49
_chemical_name_common (iPr2P)2(C14H8)
_chemical_name_systematic 9,10-Bis(diisopropylphosphanyl)anthracene
_space_group_IT_number 14
_symmetry_cell_setting monoclinic
_symmetry_space_group_name_Hall '-P 2ybc'
_symmetry_space_group_name_H-M 'P 1 21/c 1'
_atom_sites_solution_hydrogens geom
_atom_sites_solution_primary direct
_atom_sites_solution_secondary difmap
_audit_creation_method SHELXL-97
_cell_angle_alpha 90.00
_cell_angle_beta 94.953(2)
_cell_angle_gamma 90.00
_cell_formula_units_Z 2
_cell_length_a 11.5637(17)
_cell_length_b 8.2911(12)
_cell_length_c 11.9497(18)
_cell_measurement_reflns_used 3555
_cell_measurement_temperature 100(2)
_cell_measurement_theta_max 27.07
_cell_measurement_theta_min 2.99
_cell_volume 1141.4(3)
_computing_cell_refinement 'SAINT V7.23A'
_computing_data_collection 'APEX2 v2.1-0'
_computing_data_reduction 'SAINT V7.23A'
_computing_molecular_graphics 'XP in SHELXTL ver. 6.12'
_computing_publication_material 'XP in SHELXTL ver. 6.12'
_computing_structure_refinement 'SHELXL in SHELXTL ver. 6.12'
_computing_structure_solution 'SHELXS in SHELXTL ver. 6.12'
_diffrn_ambient_temperature 100(2)
_diffrn_measured_fraction_theta_full 1.000
_diffrn_measured_fraction_theta_max 1.000
_diffrn_measurement_device_type 'Bruker Smart Apex II with D8-Goniometer'
_diffrn_measurement_method 'omega scans'
_diffrn_radiation_monochromator graphite
_diffrn_radiation_source 'rotating anode'
_diffrn_radiation_type MoK\a
_diffrn_radiation_wavelength 0.71073
_diffrn_reflns_av_R_equivalents 0.0291
_diffrn_reflns_av_sigmaI/netI 0.0258
_diffrn_reflns_limit_h_max 14
_diffrn_reflns_limit_h_min -14
_diffrn_reflns_limit_k_max 10
_diffrn_reflns_limit_k_min 0
_diffrn_reflns_limit_l_max 15
_diffrn_reflns_limit_l_min 0
_diffrn_reflns_number 10878
_diffrn_reflns_theta_full 27.13
_diffrn_reflns_theta_max 27.13
_diffrn_reflns_theta_min 1.77
_exptl_absorpt_coefficient_mu 0.200
_exptl_absorpt_correction_T_max 0.99
_exptl_absorpt_correction_T_min 0.94
_exptl_absorpt_correction_type empirical
_exptl_absorpt_process_details SADABS-2004/1
_exptl_crystal_colour yellow
_exptl_crystal_density_diffrn 1.194
_exptl_crystal_density_method 'not measured'
_exptl_crystal_description plate
_exptl_crystal_F_000 444
_exptl_crystal_size_max 0.3
_exptl_crystal_size_mid 0.25
_exptl_crystal_size_min 0.08
_refine_diff_density_max 0.415
_refine_diff_density_min -0.194
_refine_diff_density_rms 0.051
_refine_ls_extinction_method none
_refine_ls_goodness_of_fit_ref 1.049
_refine_ls_hydrogen_treatment mixed
_refine_ls_matrix_type full
_refine_ls_number_parameters 131
_refine_ls_number_reflns 2529
_refine_ls_number_restraints 0
_refine_ls_restrained_S_all 1.049
_refine_ls_R_factor_all 0.0432
_refine_ls_R_factor_gt 0.0352
_refine_ls_shift/su_max 0.000
_refine_ls_shift/su_mean 0.000
_refine_ls_structure_factor_coef Fsqd
_refine_ls_weighting_details 'calc w=1/[\s^2^(Fo^2^)+(0.0413P)^2^+0.6717P] where P=(Fo^2^+2Fc^2^)/3'
_refine_ls_weighting_scheme calc
_refine_ls_wR_factor_gt 0.0873
_refine_ls_wR_factor_ref 0.0906
_reflns_number_gt 2165
_reflns_number_total 2529
_reflns_threshold_expression >2sigma(I)
_cod_data_source_file jo800294e-File007.cif
_cod_data_source_block 3a
_cod_original_sg_symbol_H-M 'P 21/c'
_cod_database_code 4023536

loop_
_symmetry_equiv_pos_as_xyz
'x, y, z'
'-x, y+1/2, -z+1/2'
'-x, -y, -z'
'x, -y-1/2, z-1/2'

loop_
_atom_site_label
_atom_site_type_symbol
_atom_site_fract_x
_atom_site_fract_y
_atom_site_fract_z
_atom_site_U_iso_or_equiv
_atom_site_adp_type
_atom_site_occupancy
_atom_site_symmetry_multiplicity
_atom_site_calc_flag
_atom_site_refinement_flags
_atom_site_disorder_assembly
_atom_site_disorder_group
C1 C 0.89408(12) 0.08724(17) -0.03300(12) 0.0134(3) Uani 1 1 d . . .
C2 C 0.90357(12) -0.00934(16) 0.06467(12) 0.0130(3) Uani 1 1 d . . .
C3 C 0.80979(12) -0.02388(17) 0.13461(12) 0.0153(3) Uani 1 1 d . . .
H3A H 0.7400 0.0335 0.1144 0.018 Uiso 1 1 calc R . .
C4 C 0.81633(13) -0.11637(17) 0.22878(12) 0.0168(3) Uani 1 1 d . . .
H4A H 0.7523 -0.1220 0.2733 0.020 Uiso 1 1 calc R . .
C5 C 0.91887(13) -0.20421(18) 0.26029(12) 0.0170(3) Uani 1 1 d . . .
H5A H 0.9232 -0.2700 0.3256 0.020 Uiso 1 1 calc R . .
C6 C 1.01092(12) -0.19486(17) 0.19767(12) 0.0153(3) Uani 1 1 d . . .
H6A H 1.0790 -0.2545 0.2205 0.018 Uiso 1 1 calc R . .
C7 C 1.00908(12) -0.09782(16) 0.09790(11) 0.0130(3) Uani 1 1 d . . .
C8 C 0.75409(13) 0.35084(18) 0.03689(12) 0.0170(3) Uani 1 1 d . . .
H8A H 0.7587 0.2886 0.1088 0.020 Uiso 1 1 calc R . .
C9 C 0.85630(14) 0.46711(19) 0.03828(14) 0.0231(3) Uani 1 1 d . . .
H9A H 0.8537 0.5419 0.1015 0.035 Uiso 1 1 calc R . .
H9B H 0.8518 0.5281 -0.0322 0.035 Uiso 1 1 calc R . .
H9C H 0.9291 0.4061 0.0464 0.035 Uiso 1 1 calc R . .
C10 C 0.63970(14) 0.4438(2) 0.02339(14) 0.0243(4) Uani 1 1 d . . .
H10A H 0.6399 0.5274 0.0814 0.036 Uiso 1 1 calc R . .
H10B H 0.5750 0.3694 0.0312 0.036 Uiso 1 1 calc R . .
H10C H 0.6308 0.4942 -0.0510 0.036 Uiso 1 1 calc R . .
C11 C 0.63368(12) 0.07511(18) -0.08251(13) 0.0178(3) Uani 1 1 d . . .
H11A H 0.6059 0.0732 -0.0056 0.021 Uiso 1 1 calc R . .
C12 C 0.53899(14) 0.1468(2) -0.16590(14) 0.0251(4) Uani 1 1 d . . .
H12A H 0.4686 0.0809 -0.1663 0.038 Uiso 1 1 calc R . .
H12B H 0.5662 0.1480 -0.2413 0.038 Uiso 1 1 calc R . .
H12C H 0.5218 0.2572 -0.1433 0.038 Uiso 1 1 calc R . .
C13 C 0.66113(14) -0.0969(2) -0.11863(15) 0.0257(4) Uani 1 1 d . . .
H13A H 0.5894 -0.1602 -0.1269 0.039 Uiso 1 1 calc R . .
H13B H 0.7157 -0.1468 -0.0615 0.039 Uiso 1 1 calc R . .
H13C H 0.6959 -0.0938 -0.1905 0.039 Uiso 1 1 calc R . .
P1 P 0.76432(3) 0.20906(5) -0.08310(3) 0.01461(12) Uani 1 1 d . . .

loop_
_atom_site_aniso_label
_atom_site_aniso_U_11
_atom_site_aniso_U_22
_atom_site_aniso_U_33
_atom_site_aniso_U_23
_atom_site_aniso_U_13
_atom_site_aniso_U_12
C1 0.0110(6) 0.0123(6) 0.0165(7) -0.0008(5) -0.0014(5) 0.0012(5)
C2 0.0110(7) 0.0122(6) 0.0157(7) -0.0028(5) 0.0010(5) -0.0004(5)
C3 0.0112(7) 0.0159(7) 0.0189(7) -0.0005(6) 0.0013(5) 0.0013(5)
C4 0.0138(7) 0.0172(7) 0.0199(7) -0.0015(6) 0.0047(5) -0.0009(6)
C5 0.0179(7) 0.0164(7) 0.0167(7) 0.0019(6) 0.0011(6) 0.0000(6)
C6 0.0143(7) 0.0149(7) 0.0163(7) -0.0002(6) -0.0012(5) 0.0013(5)
C7 0.0117(6) 0.0118(6) 0.0152(7) -0.0026(5) -0.0007(5) -0.0001(5)
C8 0.0155(7) 0.0168(7) 0.0187(7) -0.0005(6) 0.0015(6) 0.0024(6)
C9 0.0207(8) 0.0197(7) 0.0286(8) -0.0017(7) -0.0002(6) -0.0019(6)
C10 0.0204(8) 0.0233(8) 0.0293(8) -0.0046(7) 0.0028(7) 0.0074(6)
C11 0.0120(7) 0.0211(7) 0.0200(7) -0.0009(6) -0.0012(6) 0.0006(6)
C12 0.0144(7) 0.0329(9) 0.0270(8) -0.0014(7) -0.0050(6) 0.0030(7)
C13 0.0209(8) 0.0220(8) 0.0328(9) -0.0058(7) -0.0057(7) -0.0002(6)
P1 0.01072(18) 0.01649(19) 0.01649(19) 0.00100(15) 0.00041(13) 0.00310(14)

loop_
_atom_type_symbol
_atom_type_description
_atom_type_scat_dispersion_real
_atom_type_scat_dispersion_imag
_atom_type_scat_source
C C 0.0033 0.0016 'International Tables Vol C Tables 4.2.6.8 and 6.1.1.4'
H H 0.0000 0.0000 'International Tables Vol C Tables 4.2.6.8 and 6.1.1.4'
P P 0.1023 0.0942 'International Tables Vol C Tables 4.2.6.8 and 6.1.1.4'

loop_
_geom_angle_atom_site_label_1
_geom_angle_atom_site_label_2
_geom_angle_atom_site_label_3
_geom_angle
_geom_angle_site_symmetry_1
_geom_angle_site_symmetry_3
_geom_angle_publ_flag
C2 C1 C7 118.57(12) . 3_755 ?
C2 C1 P1 125.16(11) . . ?
C7 C1 P1 116.25(10) 3_755 . ?
C1 C2 C3 121.47(13) . . ?
C1 C2 C7 121.14(13) . . ?
C3 C2 C7 117.39(13) . . ?
C4 C3 C2 122.74(13) . . ?
C3 C4 C5 119.77(14) . . ?
C6 C5 C4 120.26(14) . . ?
C5 C6 C7 122.28(13) . . ?
C1 C7 C6 122.16(13) 3_755 . ?
C1 C7 C2 120.29(13) 3_755 . ?
C6 C7 C2 117.55(13) . . ?
C9 C8 C10 110.23(13) . . ?
C9 C8 P1 107.83(11) . . ?
C10 C8 P1 110.40(10) . . ?
C13 C11 C12 109.35(13) . . ?
C13 C11 P1 111.34(11) . . ?
C12 C11 P1 107.34(11) . . ?
C1 P1 C8 101.38(6) . . ?
C1 P1 C11 107.71(7) . . ?
C8 P1 C11 105.41(7) . . ?

loop_
_geom_bond_atom_site_label_1
_geom_bond_atom_site_label_2
_geom_bond_distance
_geom_bond_site_symmetry_2
_geom_bond_publ_flag
C1 C2 1.412(2) . ?
C1 C7 1.419(2) 3_755 ?
C1 P1 1.8641(14) . ?
C2 C3 1.430(2) . ?
C2 C7 1.4494(18) . ?
C3 C4 1.358(2) . ?
C4 C5 1.415(2) . ?
C5 C6 1.355(2) . ?
C6 C7 1.437(2) . ?
C7 C1 1.419(2) 3_755 ?
C8 C9 1.524(2) . ?
C8 C10 1.527(2) . ?
C8 P1 1.8657(15) . ?
C11 C13 1.531(2) . ?
C11 C12 1.535(2) . ?
C11 P1 1.8755(15) . ?

loop_
_geom_torsion_atom_site_label_1
_geom_torsion_atom_site_label_2
_geom_torsion_atom_site_label_3
_geom_torsion_atom_site_label_4
_geom_torsion
_geom_torsion_site_symmetry_1
_geom_torsion_site_symmetry_2
_geom_torsion_site_symmetry_3
_geom_torsion_site_symmetry_4
_geom_torsion_publ_flag
C7 C1 C2 C3 179.27(13) 3_755 . . . ?
P1 C1 C2 C3 1.1(2) . . . . ?
C7 C1 C2 C7 -0.7(2) 3_755 . . . ?
P1 C1 C2 C7 -178.93(10) . . . . ?
C1 C2 C3 C4 179.74(13) . . . . ?
C7 C2 C3 C4 -0.2(2) . . . . ?
C2 C3 C4 C5 -0.5(2) . . . . ?
C3 C4 C5 C6 0.8(2) . . . . ?
C4 C5 C6 C7 -0.2(2) . . . . ?
C5 C6 C7 C1 179.48(13) . . . 3_755 ?
C5 C6 C7 C2 -0.5(2) . . . . ?
C1 C2 C7 C1 0.8(2) . . . 3_755 ?
C3 C2 C7 C1 -179.26(13) . . . 3_755 ?
C1 C2 C7 C6 -179.22(12) . . . . ?
C3 C2 C7 C6 0.76(19) . . . . ?
C2 C1 P1 C8 61.22(13) . . . . ?
C7 C1 P1 C8 -117.01(11) 3_755 . . . ?
C2 C1 P1 C11 -49.19(14) . . . . ?
C7 C1 P1 C11 132.58(11) 3_755 . . . ?
C9 C8 P1 C1 69.74(11) . . . . ?
C10 C8 P1 C1 -169.78(11) . . . . ?
C9 C8 P1 C11 -178.09(10) . . . . ?
C10 C8 P1 C11 -57.61(12) . . . . ?
C13 C11 P1 C1 -37.33(13) . . . . ?
C12 C11 P1 C1 -156.97(10) . . . . ?
C13 C11 P1 C8 -144.96(11) . . . . ?
C12 C11 P1 C8 95.40(11) . . . . ?
